data_7056753
loop_
_publ_author_name
'Soares, Maria I.L.'
'Manaia Nunes, Cl\'audio'
'Gomes, Clara S. B.'
'Pinho e Melo, Teresa M. V. D.'
'Fausto, Rui'

_publ_section_title
;
 Conformational Behaviour, Photochemistry and Flash Vacuum Pyrolysis of a
 2-(1H-Tetrazol-1-yl)thiophene
;
_journal_name_full 'New Journal of Chemistry'
_journal_paper_doi 10.1039/C7NJ02775C
_journal_year 2017
_chemical_formula_moiety 'C7 H6 N4 O2 S'
_chemical_formula_sum 'C7 H6 N4 O2 S'
_chemical_formula_weight 210.22
_chemical_name_systematic 'Methyl 2-(1H-tetrazol-1-yl)thiophene-3-carboxylate'
_space_group_crystal_system monoclinic
_space_group_IT_number 14
_space_group_name_Hall '-P 2ybc'
_space_group_name_H-M_alt 'P 1 21/c 1'
_symmetry_space_group_name_Hall '-P 2ybc'
_symmetry_space_group_name_H-M 'P 1 21/c 1'
_atom_sites_solution_hydrogens geom
_audit_creation_method SHELXL-2014/7
_audit_update_record
;
2017-11-13 deposited with the CCDC.
2017-11-15 downloaded from the CCDC.
;
_cell_angle_alpha 90
_cell_angle_beta 98.936(8)
_cell_angle_gamma 90
_cell_formula_units_Z 4
_cell_length_a 3.9245(5)
_cell_length_b 18.054(2)
_cell_length_c 12.6455(15)
_cell_measurement_reflns_used 2657
_cell_measurement_temperature 293(2)
_cell_measurement_theta_max 26.39
_cell_measurement_theta_min 2.78
_cell_volume 885.10(18)
_computing_cell_refinement 'Bruker SAINT'
_computing_data_collection 'Bruker APEX2'
_computing_data_reduction 'Bruker SAINT'
_computing_molecular_graphics ORTEP
_computing_publication_material enCIFer
_computing_structure_refinement 'SHELXL-2014/7 (Sheldrick, 2014)'
_computing_structure_solution SIR2014
_diffrn_ambient_temperature 293(2)
_diffrn_measured_fraction_theta_full 0.999
_diffrn_measured_fraction_theta_max 0.999
_diffrn_measurement_device_type 'Bruker APEX-II CCD'
_diffrn_measurement_method '\f and \w scans'
_diffrn_radiation_probe x-ray
_diffrn_radiation_type MoK\a
_diffrn_radiation_wavelength 0.71073
_diffrn_reflns_av_R_equivalents 0.0404
_diffrn_reflns_av_unetI/netI 0.0388
_diffrn_reflns_Laue_measured_fraction_full 0.999
_diffrn_reflns_Laue_measured_fraction_max 0.999
_diffrn_reflns_limit_h_max 4
_diffrn_reflns_limit_h_min -4
_diffrn_reflns_limit_k_max 21
_diffrn_reflns_limit_k_min -22
_diffrn_reflns_limit_l_max 15
_diffrn_reflns_limit_l_min -15
_diffrn_reflns_number 5591
_diffrn_reflns_point_group_measured_fraction_full 0.999
_diffrn_reflns_point_group_measured_fraction_max 0.999
_diffrn_reflns_theta_full 25.242
_diffrn_reflns_theta_max 25.681
_diffrn_reflns_theta_min 2.784
_exptl_absorpt_coefficient_mu 0.343
_exptl_absorpt_correction_T_max 0.935
_exptl_absorpt_correction_T_min 0.904
_exptl_absorpt_correction_type multi-scan
_exptl_absorpt_process_details 'SADABS (Sheldrick, 1996)'
_exptl_crystal_colour colourless
_exptl_crystal_density_diffrn 1.578
_exptl_crystal_description prism
_exptl_crystal_F_000 432
_exptl_crystal_size_max 0.300
_exptl_crystal_size_mid 0.200
_exptl_crystal_size_min 0.200
_refine_diff_density_max 0.204
_refine_diff_density_min -0.230
_refine_diff_density_rms 0.055
_refine_ls_extinction_method none
_refine_ls_goodness_of_fit_ref 1.026
_refine_ls_hydrogen_treatment constr
_refine_ls_matrix_type full
_refine_ls_number_parameters 129
_refine_ls_number_reflns 1710
_refine_ls_number_restraints 0
_refine_ls_restrained_S_all 1.026
_refine_ls_R_factor_all 0.0388
_refine_ls_R_factor_gt 0.0347
_refine_ls_shift/su_max 0.000
_refine_ls_shift/su_mean 0.000
_refine_ls_structure_factor_coef Fsqd
_refine_ls_weighting_details 'w=1/[\s^2^(Fo^2^)+(0.0600P)^2^+0.0548P] where P=(Fo^2^+2Fc^2^)/3'
_refine_ls_weighting_scheme calc
_refine_ls_wR_factor_gt 0.0909
_refine_ls_wR_factor_ref 0.0937
_reflns_Friedel_coverage 0.000
_reflns_number_gt 1569
_reflns_number_total 1710
_reflns_threshold_expression 'I > 2\s(I)'
_cod_data_source_file c7nj02775c2.cif
_cod_data_source_block shelx
_cod_original_cell_volume 885.09(19)
_cod_database_code 7056753
_shelx_shelxl_version_number 2014/7
_shelx_space_group_comment
;
The symmetry employed for this shelxl refinement is uniquely defined
by the following loop, which should always be used as a source of
symmetry information in preference to the above space-group names.
They are only intended as comments.
;
_shelx_estimated_absorpt_t_min 0.904
_shelx_estimated_absorpt_t_max 0.935

loop_
_space_group_symop_operation_xyz
'x, y, z'
'-x, y+1/2, -z+1/2'
'-x, -y, -z'
'x, -y-1/2, z-1/2'

loop_
_atom_site_label
_atom_site_type_symbol
_atom_site_fract_x
_atom_site_fract_y
_atom_site_fract_z
_atom_site_U_iso_or_equiv
_atom_site_adp_type
_atom_site_occupancy
_atom_site_site_symmetry_order
_atom_site_calc_flag
_atom_site_refinement_flags_posn
_atom_site_refinement_flags_adp
S1 S 0.87858(17) 0.18744(3) 0.33189(5) 0.03740(19) Uani 1 1 d . .
O13 O 0.3595(5) -0.05661(9) 0.30259(13) 0.0441(5) Uani 1 1 d . .
N6 N 0.5345(5) 0.14992(10) 0.13805(13) 0.0310(4) Uani 1 1 d . .
O12 O 0.2275(5) 0.00131(10) 0.14498(14) 0.0523(5) Uani 1 1 d . .
C11 C 0.3717(7) 0.00015(12) 0.23607(18) 0.0340(5) Uani 1 1 d . .
N8 N 0.3113(8) 0.22146(14) 0.01380(19) 0.0573(7) Uani 1 1 d . .
N9 N 0.4422(7) 0.16251(14) -0.03303(16) 0.0517(6) Uani 1 1 d . .
C2 C 0.6433(6) 0.12721(12) 0.24551(16) 0.0299(5) Uani 1 1 d . .
C5 C 0.9001(8) 0.12433(15) 0.43272(18) 0.0412(6) Uani 1 1 d . .
H5 H 1.0127 0.1328 0.5019 0.049 Uiso 1 1 calc R U
N7 N 0.3641(7) 0.21526(12) 0.11649(18) 0.0477(6) Uani 1 1 d . .
C4 C 0.7355(7) 0.06075(13) 0.40091(18) 0.0367(5) Uani 1 1 d . .
H4 H 0.7236 0.0206 0.4462 0.044 Uiso 1 1 calc R U
C3 C 0.5818(6) 0.06096(12) 0.29147(17) 0.0311(5) Uani 1 1 d . .
C10 C 0.5782(8) 0.11982(15) 0.04506(18) 0.0436(6) Uani 1 1 d . .
H10 H 0.6889 0.0751 0.0371 0.052 Uiso 1 1 calc R U
C14 C 0.1715(9) -0.12150(13) 0.2580(2) 0.0523(7) Uani 1 1 d . .
H14A H -0.0530 -0.1069 0.2228 0.079 Uiso 1 1 calc R U
H14C H 0.1477 -0.1557 0.3145 0.079 Uiso 1 1 calc R U
H14B H 0.2953 -0.1448 0.2073 0.079 Uiso 1 1 calc R U

loop_
_atom_site_aniso_label
_atom_site_aniso_U_11
_atom_site_aniso_U_22
_atom_site_aniso_U_33
_atom_site_aniso_U_23
_atom_site_aniso_U_13
_atom_site_aniso_U_12
S1 0.0464(3) 0.0315(3) 0.0331(3) -0.0048(2) 0.0022(3) -0.0022(3)
O13 0.0610(12) 0.0288(8) 0.0419(9) 0.0036(7) 0.0064(9) -0.0038(9)
N6 0.0383(11) 0.0276(9) 0.0258(8) 0.0036(7) 0.0009(8) 0.0027(9)
O12 0.0680(14) 0.0418(10) 0.0413(10) 0.0020(8) -0.0098(10) -0.0113(9)
C11 0.0370(13) 0.0284(11) 0.0364(12) 0.0014(9) 0.0050(11) 0.0037(10)
N8 0.0639(16) 0.0564(15) 0.0477(13) 0.0215(11) -0.0037(12) 0.0069(14)
N9 0.0598(15) 0.0605(15) 0.0329(11) 0.0101(10) 0.0012(11) -0.0037(13)
C2 0.0338(13) 0.0285(11) 0.0265(10) -0.0009(8) 0.0020(10) 0.0039(10)
C5 0.0460(15) 0.0490(15) 0.0269(11) -0.0001(11) -0.0001(11) 0.0010(13)
N7 0.0600(15) 0.0354(11) 0.0457(12) 0.0117(9) 0.0019(12) 0.0119(12)
C4 0.0395(13) 0.0392(13) 0.0308(11) 0.0058(10) 0.0031(11) 0.0029(12)
C3 0.0321(12) 0.0292(11) 0.0313(10) 0.0023(9) 0.0025(10) 0.0061(10)
C10 0.0539(17) 0.0456(14) 0.0308(12) 0.0025(10) 0.0051(13) 0.0011(13)
C14 0.0669(19) 0.0315(13) 0.0614(16) -0.0026(12) 0.0185(16) -0.0123(15)

loop_
_atom_type_symbol
_atom_type_description
_atom_type_scat_dispersion_real
_atom_type_scat_dispersion_imag
_atom_type_scat_source
C C 0.0033 0.0016 'International Tables Vol C Tables 4.2.6.8 and 6.1.1.4'
H H 0.0000 0.0000 'International Tables Vol C Tables 4.2.6.8 and 6.1.1.4'
N N 0.0061 0.0033 'International Tables Vol C Tables 4.2.6.8 and 6.1.1.4'
O O 0.0106 0.0060 'International Tables Vol C Tables 4.2.6.8 and 6.1.1.4'
S S 0.1246 0.1234 'International Tables Vol C Tables 4.2.6.8 and 6.1.1.4'

loop_
_geom_angle_atom_site_label_1
_geom_angle_atom_site_label_2
_geom_angle_atom_site_label_3
_geom_angle
C5 S1 C2 90.68(12)
C11 O13 C14 116.24(19)
C10 N6 N7 107.7(2)
C10 N6 C2 131.8(2)
N7 N6 C2 120.45(18)
O12 C11 O13 124.1(2)
O12 C11 C3 125.8(2)
O13 C11 C3 110.09(19)
N7 N8 N9 111.0(2)
C10 N9 N8 105.8(2)
C3 C2 N6 127.8(2)
C3 C2 S1 113.50(16)
N6 C2 S1 118.72(16)
C4 C5 S1 112.39(18)
N8 N7 N6 105.9(2)
C5 C4 C3 113.6(2)
C2 C3 C4 109.9(2)
C2 C3 C11 124.7(2)
C4 C3 C11 125.4(2)
N9 C10 N6 109.6(2)

loop_
_geom_bond_atom_site_label_1
_geom_bond_atom_site_label_2
_geom_bond_distance
S1 C5 1.702(2)
S1 C2 1.707(2)
O13 C11 1.331(3)
O13 C14 1.451(3)
N6 C10 1.330(3)
N6 N7 1.363(3)
N6 C2 1.420(3)
O12 C11 1.202(3)
C11 C3 1.482(3)
N8 N7 1.288(3)
N8 N9 1.357(3)
N9 C10 1.300(3)
C2 C3 1.368(3)
C5 C4 1.348(4)
C4 C3 1.421(3)

loop_
_geom_torsion_atom_site_label_1
_geom_torsion_atom_site_label_2
_geom_torsion_atom_site_label_3
_geom_torsion_atom_site_label_4
_geom_torsion
C14 O13 C11 O12 3.0(4)
C14 O13 C11 C3 -178.0(2)
N7 N8 N9 C10 -0.1(3)
C10 N6 C2 C3 -55.4(4)
N7 N6 C2 C3 127.8(3)
C10 N6 C2 S1 124.9(3)
N7 N6 C2 S1 -51.8(3)
C5 S1 C2 C3 0.0(2)
C5 S1 C2 N6 179.8(2)
C2 S1 C5 C4 0.1(2)
N9 N8 N7 N6 -0.2(3)
C10 N6 N7 N8 0.4(3)
C2 N6 N7 N8 177.9(2)
S1 C5 C4 C3 -0.2(3)
N6 C2 C3 C4 -179.9(2)
S1 C2 C3 C4 -0.2(3)
N6 C2 C3 C11 -2.5(4)
S1 C2 C3 C11 177.20(18)
C5 C4 C3 C2 0.2(3)
C5 C4 C3 C11 -177.1(2)
O12 C11 C3 C2 -0.7(4)
O13 C11 C3 C2 -179.7(2)
O12 C11 C3 C4 176.3(3)
O13 C11 C3 C4 -2.7(3)
N8 N9 C10 N6 0.3(3)
N7 N6 C10 N9 -0.5(3)
C2 N6 C10 N9 -177.6(2)
